data_1526743
loop_
_publ_author_name
'Takeda, T.'
'Kanno, R.'
'Kawamoto, Y.'
'Takano, M.'
'Kawasaki, S.'
'Izumi, F.'
'Kamiyama, T.'

_publ_section_title
;
 Metal-semiconductor transition, charge disproportionation, and
 low-temperature structure of Ca1-x Srx Fe O3 synthesized under
 high-oxygen pressure
;
_journal_name_full 'Solid State Sciences'
_journal_page_first 673
_journal_page_last 687
_journal_volume 2
_journal_year 2000
_chemical_formula_sum 'Ca0.8 Fe O3 Sr0.2'
_chemical_name_systematic '(Ca0.8 Sr0.2) (Fe O3)'
_space_group_IT_number 62
_symmetry_space_group_name_Hall '-P 2ac 2n'
_symmetry_space_group_name_H-M 'P n m a'
_cell_angle_alpha 90
_cell_angle_beta 90
_cell_angle_gamma 90
_cell_formula_units_Z 4
_cell_length_a 5.3602
_cell_length_b 7.5762
_cell_length_c 5.3605
_cell_volume 217.690
_citation_journal_id_ASTM SSSCFJ
_cod_data_source_file Takeda_SSSCFJ_2000_650.cif
_cod_data_source_block Ca0.8Fe1O3Sr0.2
_cod_original_cell_volume 217.6896
_cod_original_formula_sum 'Ca0.8 Fe1 O3 Sr0.2'
_cod_database_code 1526743

loop_
_symmetry_equiv_pos_as_xyz
x,y,z
-x+1/2,-y,z+1/2
x+1/2,-y+1/2,-z+1/2
-x,y+1/2,-z
-x,-y,-z
x-1/2,y,-z-1/2
-x-1/2,y-1/2,z-1/2
x,-y-1/2,z

loop_
_atom_site_label
_atom_site_type_symbol
_atom_site_fract_x
_atom_site_fract_y
_atom_site_fract_z
_atom_site_occupancy
_atom_site_U_iso_or_equiv
Ca1 Ca+2 0.0233 0.25 -0.003 0.8 0.0
O2 O-2 0.503 0.25 0.06 1 0.0
Sr1 Sr+2 0.0233 0.25 -0.003 0.2 0.0
Fe1 Fe+4 0 0 0.5 1 0.0
O1 O-2 0.276 0.019 0.722 1 0.0
